data_4078042
loop_
_publ_author_name
'Roa, Ari\'an E.'
'Salazar, Ver\'onica'
'L\'opez-Serrano, Joaqu\?\'in'
'O\~nate, Enrique'
'Alvarado-Rodr\?\'iguez, Jos\'e G.'
'Paneque, Margarita'
'Poveda, Manuel L.'

_publ_section_title
;
 Coupling of Aromatic Aldehydes with CO2Me-Substituted TpMe2Ir(III)
 Metallacyclopentadienes
;
_journal_issue 8
_journal_name_full Organometallics
_journal_page_first 3185
_journal_paper_doi 10.1021/om3000554
_journal_volume 31
_journal_year 2012
_chemical_formula_sum 'C34 H40 B Ir N6 O9'
_chemical_formula_weight 879.73
_chemical_name_systematic
;

 ?

;
_space_group_IT_number 2
_symmetry_cell_setting triclinic
_symmetry_space_group_name_Hall '-P 1'
_symmetry_space_group_name_H-M 'P -1'
_atom_sites_solution_hydrogens geom
_atom_sites_solution_primary heavy
_atom_sites_solution_secondary difmap
_audit_creation_method SHELXL-97
_cell_angle_alpha 83.727(2)
_cell_angle_beta 72.795(2)
_cell_angle_gamma 80.446(2)
_cell_formula_units_Z 2
_cell_length_a 10.2762(8)
_cell_length_b 11.2916(9)
_cell_length_c 16.7440(13)
_cell_measurement_reflns_used 5664
_cell_measurement_temperature 295(2)
_cell_measurement_theta_max 21.86
_cell_measurement_theta_min 2.17
_cell_volume 1826.5(2)
_computing_cell_refinement 'Bruker SMART'
_computing_data_collection 'Bruker SMART'
_computing_data_reduction 'Bruker SAINT'
_computing_molecular_graphics 'Bruker SHELXTL'
_computing_publication_material 'Bruker SHELXTL'
_computing_structure_refinement 'SHELXL-97 (Sheldrick, 1997)'
_computing_structure_solution 'SHELXS-97 (Sheldrick, 1990)'
_diffrn_ambient_temperature 295(2)
_diffrn_measured_fraction_theta_full 0.989
_diffrn_measured_fraction_theta_max 0.989
_diffrn_measurement_device_type 'CCD area detector'
_diffrn_measurement_method 'phi and omega scans'
_diffrn_radiation_monochromator graphite
_diffrn_radiation_source 'fine-focus sealed tube'
_diffrn_radiation_type MoK\a
_diffrn_radiation_wavelength 0.71073
_diffrn_reflns_av_R_equivalents 0.0455
_diffrn_reflns_av_sigmaI/netI 0.0472
_diffrn_reflns_limit_h_max 12
_diffrn_reflns_limit_h_min -12
_diffrn_reflns_limit_k_max 13
_diffrn_reflns_limit_k_min -13
_diffrn_reflns_limit_l_max 20
_diffrn_reflns_limit_l_min -20
_diffrn_reflns_number 22520
_diffrn_reflns_theta_full 26.13
_diffrn_reflns_theta_max 26.13
_diffrn_reflns_theta_min 1.28
_exptl_absorpt_coefficient_mu 3.716
_exptl_absorpt_correction_T_max 0.5707
_exptl_absorpt_correction_T_min 0.4569
_exptl_absorpt_correction_type multi-scan
_exptl_absorpt_process_details 'SADABS-2004/1 (Bruker,2004)'
_exptl_crystal_colour Orange
_exptl_crystal_density_diffrn 1.600
_exptl_crystal_density_method 'not measured'
_exptl_crystal_description Prismatic
_exptl_crystal_F_000 880
_exptl_crystal_size_max 0.25
_exptl_crystal_size_mid 0.25
_exptl_crystal_size_min 0.17
_refine_diff_density_max 1.549
_refine_diff_density_min -0.675
_refine_diff_density_rms 0.162
_refine_ls_extinction_method none
_refine_ls_goodness_of_fit_ref 1.113
_refine_ls_hydrogen_treatment constr
_refine_ls_matrix_type full
_refine_ls_number_parameters 470
_refine_ls_number_reflns 7191
_refine_ls_number_restraints 0
_refine_ls_restrained_S_all 1.113
_refine_ls_R_factor_all 0.0465
_refine_ls_R_factor_gt 0.0362
_refine_ls_shift/su_max 0.002
_refine_ls_shift/su_mean 0.000
_refine_ls_structure_factor_coef Fsqd
_refine_ls_weighting_details 'calc w=1/[\s^2^(Fo^2^)+(0.0531P)^2^+0.2365P] where P=(Fo^2^+2Fc^2^)/3'
_refine_ls_weighting_scheme calc
_refine_ls_wR_factor_gt 0.0851
_refine_ls_wR_factor_ref 0.0988
_reflns_number_gt 6125
_reflns_number_total 7191
_reflns_threshold_expression >2sigma(I)
_cod_data_source_file om3000554_si_002.cif
_cod_data_source_block 2a_spv1
_cod_depositor_comments
;
The following automatic conversions were performed:

'_symmetry_cell_setting' value 'Triclinic' changed to 'triclinic'
according to /home/saulius/struct/CIF-dictionaries/cif_core.dic
dictionary named 'cif_core.dic' version 2.4.1 from
2010-06-29.

'_atom_sites_solution_primary' value 'Heavy' changed to
'heavy' according to
/home/saulius/struct/CIF-dictionaries/cif_core.dic dictionary named
'cif_core.dic' version 2.4.1 from 2010-06-29.

Automatic conversion script
Id: cif_fix_values 1715 2011-07-08 13:25:40Z adriana 
;
_cod_original_sg_symbol_H-M P-1
_cod_database_code 4078042

loop_
_symmetry_equiv_pos_as_xyz
'x, y, z'
'-x, -y, -z'

loop_
_atom_site_label
_atom_site_type_symbol
_atom_site_fract_x
_atom_site_fract_y
_atom_site_fract_z
_atom_site_U_iso_or_equiv
_atom_site_adp_type
_atom_site_occupancy
_atom_site_symmetry_multiplicity
_atom_site_calc_flag
_atom_site_refinement_flags
Ir1 Ir 0.903621(19) 0.767036(18) 0.744041(12) 0.03328(9) Uani 1 1 d .
N1 N 0.7460(4) 0.9222(4) 0.7610(3) 0.0352(10) Uani 1 1 d .
N2 N 0.6195(4) 0.9079(4) 0.8163(3) 0.0387(10) Uani 1 1 d .
N3 N 0.8227(4) 0.7211(4) 0.8763(3) 0.0373(10) Uani 1 1 d .
N4 N 0.6820(4) 0.7307(4) 0.9096(3) 0.0394(11) Uani 1 1 d .
N5 N 0.7479(4) 0.6701(4) 0.7292(3) 0.0391(10) Uani 1 1 d .
N6 N 0.6166(5) 0.6966(4) 0.7823(3) 0.0430(11) Uani 1 1 d .
B1 B 0.5869(6) 0.7812(6) 0.8537(4) 0.0407(15) Uani 1 1 d .
H1 H 0.4903 0.7856 0.8869 0.049 Uiso 1 1 calc R
O1 O 1.1661(4) 0.6581(3) 0.6595(2) 0.0392(9) Uani 1 1 d .
O2 O 1.0682(4) 0.7032(4) 0.4971(3) 0.0593(12) Uani 1 1 d .
O3 O 0.8597(4) 0.8125(5) 0.5362(3) 0.0618(12) Uani 1 1 d .
O4 O 1.2726(5) 0.8892(5) 0.5018(3) 0.0605(12) Uani 1 1 d .
O5 O 1.3532(4) 0.6945(4) 0.5237(3) 0.0588(12) Uani 1 1 d .
O6 O 1.2711(5) 1.0235(4) 0.7079(3) 0.0666(13) Uani 1 1 d .
O7 O 1.3979(4) 0.8594(4) 0.6472(3) 0.0499(10) Uani 1 1 d .
O8 O 1.1109(5) 0.9061(5) 0.8768(3) 0.0619(12) Uani 1 1 d .
O9 O 0.9131(4) 0.9996(4) 0.8568(2) 0.0483(10) Uani 1 1 d .
C1 C 0.7404(6) 1.0408(5) 0.7372(3) 0.0401(12) Uani 1 1 d .
C2 C 0.6110(6) 1.1001(6) 0.7788(4) 0.0477(14) Uani 1 1 d .
H2 H 0.5807 1.1822 0.7740 0.057 Uiso 1 1 calc R
C3 C 0.5374(6) 1.0153(5) 0.8277(4) 0.0436(13) Uani 1 1 d .
C4 C 0.8549(6) 1.0982(6) 0.6785(4) 0.0524(15) Uani 1 1 d .
H4A H 0.9380 1.0713 0.6943 0.079 Uiso 1 1 calc R
H4B H 0.8334 1.1841 0.6806 0.079 Uiso 1 1 calc R
H4C H 0.8673 1.0765 0.6226 0.079 Uiso 1 1 calc R
C5 C 0.3951(6) 1.0299(6) 0.8855(5) 0.0623(18) Uani 1 1 d .
H5A H 0.3399 0.9826 0.8682 0.093 Uiso 1 1 calc R
H5B H 0.3557 1.1131 0.8840 0.093 Uiso 1 1 calc R
H5C H 0.3979 1.0034 0.9415 0.093 Uiso 1 1 calc R
C6 C 0.8770(6) 0.6754(5) 0.9384(4) 0.0453(14) Uani 1 1 d .
C7 C 0.7729(6) 0.6552(6) 1.0107(4) 0.0518(15) Uani 1 1 d .
H7 H 0.7832 0.6241 1.0626 0.062 Uiso 1 1 calc R
C8 C 0.6510(6) 0.6905(6) 0.9904(4) 0.0487(14) Uani 1 1 d .
C9 C 1.0286(6) 0.6464(7) 0.9278(4) 0.0592(18) Uani 1 1 d .
H9A H 1.0778 0.6827 0.8754 0.089 Uiso 1 1 calc R
H9B H 1.0548 0.5607 0.9284 0.089 Uiso 1 1 calc R
H9C H 1.0502 0.6771 0.9729 0.089 Uiso 1 1 calc R
C10 C 0.5043(7) 0.6852(8) 1.0446(4) 0.073(2) Uani 1 1 d .
H10A H 0.4575 0.7654 1.0547 0.110 Uiso 1 1 calc R
H10B H 0.5056 0.6417 1.0970 0.110 Uiso 1 1 calc R
H10C H 0.4571 0.6450 1.0162 0.110 Uiso 1 1 calc R
C11 C 0.7423(7) 0.5833(6) 0.6820(4) 0.0526(16) Uani 1 1 d .
C12 C 0.6071(7) 0.5564(7) 0.7047(5) 0.0632(19) Uani 1 1 d .
H12 H 0.5750 0.5002 0.6813 0.076 Uiso 1 1 calc R
C13 C 0.5320(6) 0.6280(6) 0.7671(4) 0.0518(15) Uani 1 1 d .
C14 C 0.8624(8) 0.5218(7) 0.6191(5) 0.072(2) Uani 1 1 d .
H14A H 0.9386 0.5662 0.6076 0.108 Uiso 1 1 calc R
H14B H 0.8384 0.5177 0.5683 0.108 Uiso 1 1 calc R
H14C H 0.8877 0.4418 0.6409 0.108 Uiso 1 1 calc R
C15 C 0.3824(6) 0.6337(7) 0.8144(5) 0.067(2) Uani 1 1 d .
H15A H 0.3727 0.6239 0.8735 0.100 Uiso 1 1 calc R
H15B H 0.3449 0.5707 0.7984 0.100 Uiso 1 1 calc R
H15C H 0.3339 0.7103 0.8016 0.100 Uiso 1 1 calc R
C16 C 1.0522(5) 0.6355(5) 0.7180(3) 0.0377(12) Uani 1 1 d .
C17 C 1.0656(6) 0.5067(5) 0.7479(4) 0.0420(13) Uani 1 1 d .
C18 C 0.9542(7) 0.4578(6) 0.8030(4) 0.0567(17) Uani 1 1 d .
H18 H 0.8712 0.5070 0.8234 0.068 Uiso 1 1 calc R
C19 C 0.9660(8) 0.3368(6) 0.8276(5) 0.069(2) Uani 1 1 d .
H19 H 0.8913 0.3047 0.8644 0.082 Uiso 1 1 calc R
C20 C 1.0882(8) 0.2642(6) 0.7977(5) 0.071(2) Uani 1 1 d .
H20 H 1.0956 0.1825 0.8140 0.085 Uiso 1 1 calc R
C21 C 1.1985(8) 0.3099(6) 0.7444(5) 0.0659(19) Uani 1 1 d .
H21 H 1.2809 0.2594 0.7250 0.079 Uiso 1 1 calc R
C22 C 1.1898(6) 0.4303(5) 0.7188(4) 0.0519(15) Uani 1 1 d .
H22 H 1.2660 0.4610 0.6825 0.062 Uiso 1 1 calc R
C23 C 1.0050(5) 0.8175(5) 0.6190(3) 0.0355(12) Uani 1 1 d .
H23 H 0.9866 0.9054 0.6122 0.043 Uiso 1 1 calc R
C24 C 1.1540(5) 0.7848(5) 0.6253(3) 0.0376(12) Uani 1 1 d .
C25 C 1.1598(5) 0.8610(5) 0.6932(3) 0.0363(12) Uani 1 1 d .
C26 C 1.0453(5) 0.8630(5) 0.7579(3) 0.0331(11) Uani 1 1 d .
C27 C 0.9847(6) 0.7690(6) 0.5446(4) 0.0444(14) Uani 1 1 d .
C28 C 0.8303(8) 0.7809(9) 0.4620(4) 0.082(3) Uani 1 1 d .
H28A H 0.9111 0.7820 0.4151 0.123 Uiso 1 1 calc R
H28B H 0.7567 0.8379 0.4505 0.123 Uiso 1 1 calc R
H28C H 0.8038 0.7017 0.4715 0.123 Uiso 1 1 calc R
C29 C 1.2671(6) 0.7945(6) 0.5424(4) 0.0454(14) Uani 1 1 d .
C30 C 1.4596(8) 0.7018(9) 0.4445(5) 0.096(3) Uani 1 1 d .
H30A H 1.4177 0.7206 0.3996 0.144 Uiso 1 1 calc R
H30B H 1.5184 0.6260 0.4363 0.144 Uiso 1 1 calc R
H30C H 1.5130 0.7636 0.4451 0.144 Uiso 1 1 calc R
C31 C 1.2795(6) 0.9261(5) 0.6846(3) 0.0383(12) Uani 1 1 d .
C32 C 1.5216(6) 0.9135(7) 0.6283(5) 0.068(2) Uani 1 1 d .
H32A H 1.5348 0.9583 0.5750 0.103 Uiso 1 1 calc R
H32B H 1.5987 0.8517 0.6261 0.103 Uiso 1 1 calc R
H32C H 1.5138 0.9666 0.6710 0.103 Uiso 1 1 calc R
C33 C 1.0307(6) 0.9243(5) 0.8353(3) 0.0369(12) Uani 1 1 d .
C34 C 0.8775(8) 1.0479(7) 0.9385(4) 0.0638(19) Uani 1 1 d .
H34A H 0.8717 0.9829 0.9809 0.096 Uiso 1 1 calc R
H34B H 0.7903 1.0986 0.9483 0.096 Uiso 1 1 calc R
H34C H 0.9469 1.0940 0.9404 0.096 Uiso 1 1 calc R

loop_
_atom_site_aniso_label
_atom_site_aniso_U_11
_atom_site_aniso_U_22
_atom_site_aniso_U_33
_atom_site_aniso_U_23
_atom_site_aniso_U_13
_atom_site_aniso_U_12
Ir1 0.02737(12) 0.03532(13) 0.03479(13) -0.00641(8) -0.00322(8) -0.00534(8)
N1 0.029(2) 0.036(2) 0.041(2) -0.006(2) -0.0079(19) -0.0062(19)
N2 0.030(2) 0.041(3) 0.043(3) -0.009(2) -0.005(2) -0.004(2)
N3 0.031(2) 0.038(2) 0.039(2) -0.004(2) -0.004(2) -0.0024(19)
N4 0.031(2) 0.041(3) 0.040(3) -0.004(2) 0.000(2) -0.003(2)
N5 0.033(2) 0.042(3) 0.040(2) -0.009(2) -0.003(2) -0.010(2)
N6 0.032(2) 0.049(3) 0.048(3) -0.009(2) -0.006(2) -0.012(2)
B1 0.030(3) 0.040(3) 0.046(4) -0.008(3) 0.000(3) -0.005(3)
O1 0.0313(19) 0.038(2) 0.042(2) -0.0073(17) 0.0024(16) -0.0059(16)
O2 0.052(3) 0.074(3) 0.051(3) -0.032(2) -0.006(2) -0.004(2)
O3 0.047(3) 0.095(4) 0.048(3) -0.018(2) -0.018(2) -0.007(2)
O4 0.054(3) 0.075(3) 0.044(2) 0.002(2) 0.003(2) -0.021(2)
O5 0.043(2) 0.068(3) 0.055(3) -0.026(2) 0.010(2) -0.005(2)
O6 0.049(3) 0.051(3) 0.101(4) -0.026(3) -0.012(3) -0.012(2)
O7 0.031(2) 0.056(3) 0.060(3) -0.014(2) -0.0033(19) -0.0091(18)
O8 0.052(3) 0.084(3) 0.054(3) -0.024(2) -0.022(2) 0.005(2)
O9 0.039(2) 0.061(3) 0.043(2) -0.021(2) -0.0081(18) 0.0050(19)
C1 0.038(3) 0.043(3) 0.042(3) -0.004(2) -0.014(3) -0.005(2)
C2 0.049(3) 0.041(3) 0.054(4) -0.007(3) -0.019(3) 0.004(3)
C3 0.038(3) 0.040(3) 0.049(3) -0.006(3) -0.008(3) 0.000(3)
C4 0.051(4) 0.048(4) 0.052(4) 0.003(3) -0.005(3) -0.013(3)
C5 0.041(3) 0.056(4) 0.078(5) -0.012(4) 0.000(3) 0.000(3)
C6 0.040(3) 0.044(3) 0.047(3) 0.003(3) -0.009(3) -0.001(3)
C7 0.051(4) 0.058(4) 0.036(3) 0.006(3) -0.006(3) 0.002(3)
C8 0.042(3) 0.052(4) 0.043(3) -0.005(3) 0.002(3) -0.007(3)
C9 0.042(3) 0.070(5) 0.060(4) 0.013(3) -0.014(3) -0.006(3)
C10 0.053(4) 0.093(6) 0.051(4) 0.007(4) 0.012(3) -0.005(4)
C11 0.054(4) 0.050(4) 0.057(4) -0.018(3) -0.012(3) -0.015(3)
C12 0.060(4) 0.061(4) 0.076(5) -0.022(4) -0.018(4) -0.023(4)
C13 0.042(3) 0.048(4) 0.068(4) -0.010(3) -0.012(3) -0.017(3)
C14 0.073(5) 0.068(5) 0.076(5) -0.042(4) -0.004(4) -0.018(4)
C15 0.041(4) 0.081(5) 0.082(5) -0.009(4) -0.016(4) -0.017(4)
C16 0.032(3) 0.039(3) 0.038(3) -0.008(2) -0.001(2) -0.007(2)
C17 0.040(3) 0.038(3) 0.046(3) -0.010(3) -0.007(3) -0.003(2)
C18 0.046(4) 0.044(4) 0.067(4) -0.005(3) 0.002(3) -0.004(3)
C19 0.066(5) 0.045(4) 0.083(5) 0.003(4) -0.001(4) -0.017(3)
C20 0.074(5) 0.038(4) 0.089(6) 0.002(4) -0.008(4) -0.006(4)
C21 0.059(4) 0.038(3) 0.091(5) -0.005(3) -0.013(4) 0.006(3)
C22 0.043(3) 0.042(3) 0.062(4) -0.006(3) -0.003(3) -0.001(3)
C23 0.030(3) 0.042(3) 0.033(3) -0.005(2) -0.006(2) -0.007(2)
C24 0.032(3) 0.040(3) 0.036(3) -0.005(2) 0.000(2) -0.009(2)
C25 0.030(3) 0.039(3) 0.039(3) -0.005(2) -0.007(2) -0.005(2)
C26 0.031(3) 0.033(3) 0.036(3) -0.007(2) -0.010(2) -0.001(2)
C27 0.039(3) 0.058(4) 0.038(3) -0.005(3) -0.010(3) -0.014(3)
C28 0.059(4) 0.148(8) 0.050(4) -0.020(5) -0.022(4) -0.025(5)
C29 0.034(3) 0.061(4) 0.040(3) -0.010(3) -0.002(3) -0.015(3)
C30 0.069(5) 0.122(8) 0.068(5) -0.039(5) 0.035(4) -0.014(5)
C31 0.035(3) 0.043(3) 0.035(3) -0.003(2) -0.006(2) -0.008(2)
C32 0.036(3) 0.096(6) 0.075(5) -0.011(4) -0.006(3) -0.028(4)
C33 0.035(3) 0.041(3) 0.033(3) -0.005(2) -0.003(2) -0.011(2)
C34 0.070(5) 0.069(5) 0.042(4) -0.020(3) 0.000(3) 0.000(4)

loop_
_atom_type_symbol
_atom_type_description
_atom_type_scat_dispersion_real
_atom_type_scat_dispersion_imag
_atom_type_scat_source
C C 0.0033 0.0016 'International Tables Vol C Tables 4.2.6.8 and 6.1.1.4'
H H 0.0000 0.0000 'International Tables Vol C Tables 4.2.6.8 and 6.1.1.4'
B B 0.0013 0.0007 'International Tables Vol C Tables 4.2.6.8 and 6.1.1.4'
N N 0.0061 0.0033 'International Tables Vol C Tables 4.2.6.8 and 6.1.1.4'
O O 0.0106 0.0060 'International Tables Vol C Tables 4.2.6.8 and 6.1.1.4'
Ir Ir -1.4442 7.9887 'International Tables Vol C Tables 4.2.6.8 and 6.1.1.4'

loop_
_geom_angle_atom_site_label_1
_geom_angle_atom_site_label_2
_geom_angle_atom_site_label_3
_geom_angle
C16 Ir1 C26 86.3(2)
C16 Ir1 C23 79.0(2)
C26 Ir1 C23 77.7(2)
C16 Ir1 N1 174.34(19)
C26 Ir1 N1 92.25(18)
C23 Ir1 N1 95.38(19)
C16 Ir1 N3 98.5(2)
C26 Ir1 N3 95.09(19)
C23 Ir1 N3 172.46(17)
N1 Ir1 N3 87.03(16)
C16 Ir1 N5 95.6(2)
C26 Ir1 N5 178.11(18)
C23 Ir1 N5 102.17(18)
N1 Ir1 N5 85.88(16)
N3 Ir1 N5 85.10(17)
C1 N1 N2 106.1(4)
C1 N1 Ir1 136.0(4)
N2 N1 Ir1 117.4(3)
C3 N2 N1 110.5(4)
C3 N2 B1 129.1(5)
N1 N2 B1 120.3(4)
C6 N3 N4 106.5(4)
C6 N3 Ir1 135.3(4)
N4 N3 Ir1 118.1(3)
C8 N4 N3 109.8(5)
C8 N4 B1 130.3(5)
N3 N4 B1 119.9(4)
C11 N5 N6 106.3(4)
C11 N5 Ir1 137.1(4)
N6 N5 Ir1 116.6(3)
C13 N6 N5 109.9(5)
C13 N6 B1 128.4(5)
N5 N6 B1 121.3(4)
N6 B1 N2 109.5(5)
N6 B1 N4 108.1(5)
N2 B1 N4 109.0(5)
C16 O1 C24 111.5(4)
C27 O3 C28 116.2(5)
C29 O5 C30 115.0(6)
C31 O7 C32 117.4(5)
C33 O9 C34 116.3(5)
N1 C1 C2 108.9(5)
N1 C1 C4 125.1(5)
C2 C1 C4 126.0(5)
C3 C2 C1 107.4(5)
N2 C3 C2 107.1(5)
N2 C3 C5 123.3(5)
C2 C3 C5 129.5(6)
N3 C6 C7 109.8(5)
N3 C6 C9 123.8(5)
C7 C6 C9 126.4(6)
C8 C7 C6 106.2(5)
N4 C8 C7 107.7(5)
N4 C8 C10 122.9(6)
C7 C8 C10 129.3(6)
N5 C11 C12 108.9(6)
N5 C11 C14 125.0(6)
C12 C11 C14 126.0(6)
C13 C12 C11 107.1(6)
N6 C13 C12 107.8(5)
N6 C13 C15 123.5(6)
C12 C13 C15 128.7(6)
O1 C16 C17 110.0(5)
O1 C16 Ir1 117.1(4)
C17 C16 Ir1 132.9(4)
C18 C17 C22 118.4(6)
C18 C17 C16 121.0(5)
C22 C17 C16 120.6(5)
C19 C18 C17 120.5(6)
C20 C19 C18 119.8(7)
C21 C20 C19 120.8(7)
C20 C21 C22 120.7(6)
C21 C22 C17 119.8(6)
C27 C23 C24 113.0(4)
C27 C23 Ir1 123.9(4)
C24 C23 Ir1 97.4(3)
O1 C24 C25 106.6(4)
O1 C24 C29 108.3(4)
C25 C24 C29 115.4(4)
O1 C24 C23 106.0(4)
C25 C24 C23 104.5(4)
C29 C24 C23 115.4(5)
C26 C25 C31 126.5(5)
C26 C25 C24 111.3(5)
C31 C25 C24 122.2(4)
C25 C26 C33 121.4(5)
C25 C26 Ir1 114.5(4)
C33 C26 Ir1 123.9(4)
O2 C27 O3 123.7(5)
O2 C27 C23 125.9(5)
O3 C27 C23 110.4(5)
O4 C29 O5 126.1(5)
O4 C29 C24 119.5(6)
O5 C29 C24 114.4(5)
O6 C31 O7 124.3(5)
O6 C31 C25 125.0(5)
O7 C31 C25 110.7(5)
O8 C33 O9 122.6(5)
O8 C33 C26 125.4(5)
O9 C33 C26 111.9(5)

loop_
_geom_bond_atom_site_label_1
_geom_bond_atom_site_label_2
_geom_bond_distance
Ir1 C16 1.929(5)
Ir1 C26 2.031(5)
Ir1 C23 2.107(5)
Ir1 N1 2.160(4)
Ir1 N3 2.160(4)
Ir1 N5 2.167(4)
N1 C1 1.351(7)
N1 N2 1.378(6)
N2 C3 1.354(7)
N2 B1 1.546(8)
N3 C6 1.338(7)
N3 N4 1.377(6)
N4 C8 1.341(7)
N4 B1 1.547(8)
N5 C11 1.344(7)
N5 N6 1.384(6)
N6 C13 1.348(7)
N6 B1 1.541(8)
O1 C16 1.327(6)
O1 C24 1.482(7)
O2 C27 1.197(7)
O3 C27 1.340(7)
O3 C28 1.455(7)
O4 C29 1.204(8)
O5 C29 1.319(7)
O5 C30 1.452(8)
O6 C31 1.188(7)
O7 C31 1.337(7)
O7 C32 1.437(7)
O8 C33 1.207(7)
O9 C33 1.334(7)
O9 C34 1.450(7)
C1 C2 1.400(8)
C1 C4 1.484(8)
C2 C3 1.364(8)
C3 C5 1.491(8)
C6 C7 1.385(8)
C6 C9 1.498(8)
C7 C8 1.378(9)
C8 C10 1.519(8)
C11 C12 1.402(9)
C11 C14 1.491(9)
C12 C13 1.357(9)
C13 C15 1.501(9)
C16 C17 1.483(8)
C17 C18 1.394(8)
C17 C22 1.403(8)
C18 C19 1.378(9)
C19 C20 1.370(10)
C20 C21 1.358(10)
C21 C22 1.376(9)
C23 C27 1.496(8)
C23 C24 1.546(7)
C24 C25 1.519(7)
C24 C29 1.531(8)
C25 C26 1.342(7)
C25 C31 1.499(7)
C26 C33 1.494(7)

loop_
_geom_torsion_atom_site_label_1
_geom_torsion_atom_site_label_2
_geom_torsion_atom_site_label_3
_geom_torsion_atom_site_label_4
_geom_torsion
C16 Ir1 N1 C1 -36(2)
C26 Ir1 N1 C1 39.1(5)
C23 Ir1 N1 C1 -38.8(5)
N3 Ir1 N1 C1 134.1(5)
N5 Ir1 N1 C1 -140.6(5)
C16 Ir1 N1 N2 153.2(18)
C26 Ir1 N1 N2 -131.9(4)
C23 Ir1 N1 N2 150.2(4)
N3 Ir1 N1 N2 -36.9(4)
N5 Ir1 N1 N2 48.4(4)
C1 N1 N2 C3 -0.8(6)
Ir1 N1 N2 C3 172.8(4)
C1 N1 N2 B1 177.4(5)
Ir1 N1 N2 B1 -9.0(6)
C16 Ir1 N3 C6 37.6(6)
C26 Ir1 N3 C6 -49.4(6)
C23 Ir1 N3 C6 -32.5(16)
N1 Ir1 N3 C6 -141.4(6)
N5 Ir1 N3 C6 132.4(6)
C16 Ir1 N3 N4 -137.1(4)
C26 Ir1 N3 N4 135.9(4)
C23 Ir1 N3 N4 152.8(13)
N1 Ir1 N3 N4 43.9(4)
N5 Ir1 N3 N4 -42.2(4)
C6 N3 N4 C8 -0.5(6)
Ir1 N3 N4 C8 175.5(4)
C6 N3 N4 B1 179.9(5)
Ir1 N3 N4 B1 -4.0(6)
C16 Ir1 N5 C11 -32.1(6)
C26 Ir1 N5 C11 134(5)
C23 Ir1 N5 C11 47.7(7)
N1 Ir1 N5 C11 142.4(6)
N3 Ir1 N5 C11 -130.3(6)
C16 Ir1 N5 N6 145.1(4)
C26 Ir1 N5 N6 -49(6)
C23 Ir1 N5 N6 -135.0(4)
N1 Ir1 N5 N6 -40.4(4)
N3 Ir1 N5 N6 47.0(4)
C11 N5 N6 C13 -0.6(7)
Ir1 N5 N6 C13 -178.7(4)
C11 N5 N6 B1 172.2(5)
Ir1 N5 N6 B1 -5.8(7)
C13 N6 B1 N2 -126.2(6)
N5 N6 B1 N2 62.4(7)
C13 N6 B1 N4 115.2(7)
N5 N6 B1 N4 -56.2(7)
C3 N2 B1 N6 124.9(6)
N1 N2 B1 N6 -52.9(6)
C3 N2 B1 N4 -117.0(6)
N1 N2 B1 N4 65.2(6)
C8 N4 B1 N6 -117.3(6)
N3 N4 B1 N6 62.2(6)
C8 N4 B1 N2 123.9(6)
N3 N4 B1 N2 -56.7(6)
N2 N1 C1 C2 0.8(6)
Ir1 N1 C1 C2 -170.9(4)
N2 N1 C1 C4 179.2(5)
Ir1 N1 C1 C4 7.5(9)
N1 C1 C2 C3 -0.6(7)
C4 C1 C2 C3 -178.9(6)
N1 N2 C3 C2 0.4(6)
B1 N2 C3 C2 -177.6(5)
N1 N2 C3 C5 -178.6(6)
B1 N2 C3 C5 3.4(10)
C1 C2 C3 N2 0.1(7)
C1 C2 C3 C5 179.0(6)
N4 N3 C6 C7 0.2(7)
Ir1 N3 C6 C7 -174.8(4)
N4 N3 C6 C9 177.7(6)
Ir1 N3 C6 C9 2.6(10)
N3 C6 C7 C8 0.1(7)
C9 C6 C7 C8 -177.3(7)
N3 N4 C8 C7 0.6(7)
B1 N4 C8 C7 -179.9(6)
N3 N4 C8 C10 -178.0(6)
B1 N4 C8 C10 1.5(10)
C6 C7 C8 N4 -0.5(7)
C6 C7 C8 C10 178.0(7)
N6 N5 C11 C12 0.8(7)
Ir1 N5 C11 C12 178.2(5)
N6 N5 C11 C14 -176.3(7)
Ir1 N5 C11 C14 1.2(11)
N5 C11 C12 C13 -0.6(8)
C14 C11 C12 C13 176.4(7)
N5 N6 C13 C12 0.2(8)
B1 N6 C13 C12 -172.0(6)
N5 N6 C13 C15 179.5(6)
B1 N6 C13 C15 7.4(11)
C11 C12 C13 N6 0.2(8)
C11 C12 C13 C15 -179.0(7)
C24 O1 C16 C17 177.4(4)
C24 O1 C16 Ir1 -0.1(6)
C26 Ir1 C16 O1 -51.3(4)
C23 Ir1 C16 O1 26.8(4)
N1 Ir1 C16 O1 24(2)
N3 Ir1 C16 O1 -145.9(4)
N5 Ir1 C16 O1 128.2(4)
C26 Ir1 C16 C17 131.9(6)
C23 Ir1 C16 C17 -149.9(6)
N1 Ir1 C16 C17 -152.9(16)
N3 Ir1 C16 C17 37.3(6)
N5 Ir1 C16 C17 -48.5(6)
O1 C16 C17 C18 -173.2(6)
Ir1 C16 C17 C18 3.7(9)
O1 C16 C17 C22 4.5(8)
Ir1 C16 C17 C22 -178.5(5)
C22 C17 C18 C19 -0.6(10)
C16 C17 C18 C19 177.2(6)
C17 C18 C19 C20 0.0(12)
C18 C19 C20 C21 0.5(13)
C19 C20 C21 C22 -0.4(13)
C20 C21 C22 C17 -0.2(12)
C18 C17 C22 C21 0.7(10)
C16 C17 C22 C21 -177.1(6)
C16 Ir1 C23 C27 81.8(5)
C26 Ir1 C23 C27 170.4(5)
N1 Ir1 C23 C27 -98.5(5)
N3 Ir1 C23 C27 153.1(12)
N5 Ir1 C23 C27 -11.6(5)
C16 Ir1 C23 C24 -42.4(3)
C26 Ir1 C23 C24 46.2(3)
N1 Ir1 C23 C24 137.3(3)
N3 Ir1 C23 C24 28.9(15)
N5 Ir1 C23 C24 -135.7(3)
C16 O1 C24 C25 72.2(5)
C16 O1 C24 C29 -163.0(4)
C16 O1 C24 C23 -38.7(5)
C27 C23 C24 O1 -78.2(5)
Ir1 C23 C24 O1 53.5(4)
C27 C23 C24 C25 169.4(5)
Ir1 C23 C24 C25 -58.8(4)
C27 C23 C24 C29 41.6(7)
Ir1 C23 C24 C29 173.3(4)
O1 C24 C25 C26 -70.3(5)
C29 C24 C25 C26 169.5(5)
C23 C24 C25 C26 41.7(6)
O1 C24 C25 C31 111.1(5)
C29 C24 C25 C31 -9.1(8)
C23 C24 C25 C31 -136.9(5)
C31 C25 C26 C33 -6.1(9)
C24 C25 C26 C33 175.3(5)
C31 C25 C26 Ir1 178.0(4)
C24 C25 C26 Ir1 -0.5(6)
C16 Ir1 C26 C25 51.2(4)
C23 Ir1 C26 C25 -28.3(4)
N1 Ir1 C26 C25 -123.3(4)
N3 Ir1 C26 C25 149.4(4)
N5 Ir1 C26 C25 -115(5)
C16 Ir1 C26 C33 -124.5(5)
C23 Ir1 C26 C33 156.0(5)
N1 Ir1 C26 C33 60.9(4)
N3 Ir1 C26 C33 -26.3(4)
N5 Ir1 C26 C33 69(6)
C28 O3 C27 O2 -3.2(10)
C28 O3 C27 C23 174.9(6)
C24 C23 C27 O2 5.9(9)
Ir1 C23 C27 O2 -111.0(6)
C24 C23 C27 O3 -172.1(5)
Ir1 C23 C27 O3 70.9(6)
C30 O5 C29 O4 -2.7(9)
C30 O5 C29 C24 179.0(6)
O1 C24 C29 O4 176.8(5)
C25 C24 C29 O4 -64.0(7)
C23 C24 C29 O4 58.2(7)
O1 C24 C29 O5 -4.8(6)
C25 C24 C29 O5 114.5(6)
C23 C24 C29 O5 -123.3(5)
C32 O7 C31 O6 -5.1(9)
C32 O7 C31 C25 175.1(5)
C26 C25 C31 O6 -36.6(9)
C24 C25 C31 O6 141.8(6)
C26 C25 C31 O7 143.2(6)
C24 C25 C31 O7 -38.4(7)
C34 O9 C33 O8 -7.4(8)
C34 O9 C33 C26 169.7(5)
C25 C26 C33 O8 -53.5(8)
Ir1 C26 C33 O8 122.0(6)
C25 C26 C33 O9 129.5(5)
Ir1 C26 C33 O9 -55.1(6)
